data_2234466
loop_
_publ_author_name
'He, Gang'
'Yan, Jun'
'Wu, Xiao-Yong'
'Gou, Xiao-Jun'
'Li, Wan-Chen'

_publ_section_title
;
 Oosporein from <i>Tremella fuciformis</i>
;
_journal_coeditor_code XU5486
_journal_issue 4
_journal_name_full 'Acta Crystallographica Section E'
_journal_page_first o1231
_journal_paper_doi 10.1107/S1600536812012950
_journal_volume 68
_journal_year 2012
_chemical_formula_iupac 'C14 H10 O8'
_chemical_formula_moiety 'C14 H10 O8'
_chemical_formula_sum 'C14 H10 O8'
_chemical_formula_weight 306.22
_chemical_name_systematic
;
3,3',6,6'-tetrahydroxy-4,4'-dimethyl-1,1'-bi(cyclohexa-3,6-diene)-2,2',5,5'-
tetraone
;
_space_group_IT_number 15
_space_group_name_Hall '-C 2yc'
_symmetry_cell_setting monoclinic
_symmetry_space_group_name_Hall '-C 2yc'
_symmetry_space_group_name_H-M 'C 1 2/c 1'
_atom_sites_solution_hydrogens geom
_atom_sites_solution_primary direct
_atom_sites_solution_secondary difmap
_audit_creation_method SHELXL-97
_cell_angle_alpha 90.00
_cell_angle_beta 105.994(7)
_cell_angle_gamma 90.00
_cell_formula_units_Z 4
_cell_length_a 11.9983(9)
_cell_length_b 8.2981(6)
_cell_length_c 13.7634(11)
_cell_measurement_reflns_used 884
_cell_measurement_temperature 293(2)
_cell_measurement_theta_max 28.7
_cell_measurement_theta_min 3.0
_cell_volume 1317.28(18)
_computing_cell_refinement 'CrysAlis CCD (Oxford Diffraction, 2009)'
_computing_data_collection 'CrysAlis CCD (Oxford Diffraction, 2009)'
_computing_data_reduction 'CrysAlis RED (Oxford Diffraction, 2009)'
_computing_molecular_graphics 'SHELXTL (Sheldrick, 2008)'
_computing_publication_material 'SHELXTL (Sheldrick, 2008)'
_computing_structure_refinement 'SHELXTL (Sheldrick, 2008)'
_computing_structure_solution 'SHELXTL (Sheldrick, 2008)'
_diffrn_ambient_temperature 293(2)
_diffrn_detector_area_resol_mean 10.0
_diffrn_measured_fraction_theta_full 0.999
_diffrn_measured_fraction_theta_max 0.999
_diffrn_measurement_device_type 'Oxford Diffraction Xcalibur Eos'
_diffrn_measurement_method '\w scans'
_diffrn_radiation_monochromator graphite
_diffrn_radiation_source 'fine-focus sealed tube'
_diffrn_radiation_type MoK\a
_diffrn_radiation_wavelength 0.71073
_diffrn_reflns_av_R_equivalents 0.0216
_diffrn_reflns_av_sigmaI/netI 0.0413
_diffrn_reflns_limit_h_max 11
_diffrn_reflns_limit_h_min -14
_diffrn_reflns_limit_k_max 10
_diffrn_reflns_limit_k_min -9
_diffrn_reflns_limit_l_max 13
_diffrn_reflns_limit_l_min -17
_diffrn_reflns_number 2848
_diffrn_reflns_theta_full 26.37
_diffrn_reflns_theta_max 26.37
_diffrn_reflns_theta_min 3.02
_exptl_absorpt_coefficient_mu 0.130
_exptl_absorpt_correction_type none
_exptl_crystal_colour colorless
_exptl_crystal_density_diffrn 1.544
_exptl_crystal_density_method 'not measured'
_exptl_crystal_description block
_exptl_crystal_F_000 632
_exptl_crystal_size_max 0.25
_exptl_crystal_size_mid 0.20
_exptl_crystal_size_min 0.20
_refine_diff_density_max 0.209
_refine_diff_density_min -0.165
_refine_ls_extinction_method none
_refine_ls_goodness_of_fit_ref 1.064
_refine_ls_hydrogen_treatment constr
_refine_ls_matrix_type full
_refine_ls_number_parameters 103
_refine_ls_number_reflns 1342
_refine_ls_number_restraints 0
_refine_ls_restrained_S_all 1.064
_refine_ls_R_factor_all 0.0736
_refine_ls_R_factor_gt 0.0444
_refine_ls_shift/su_max 0.000
_refine_ls_shift/su_mean 0.000
_refine_ls_structure_factor_coef Fsqd
_refine_ls_weighting_details 'calc w=1/[\s^2^(Fo^2^)+(0.0491P)^2^+0.4579P] where P=(Fo^2^+2Fc^2^)/3'
_refine_ls_weighting_scheme calc
_refine_ls_wR_factor_gt 0.1019
_refine_ls_wR_factor_ref 0.1180
_reflns_number_gt 937
_reflns_number_total 1342
_reflns_threshold_expression I>2sigma(I)
_cod_data_source_file xu5486.cif
_cod_data_source_block I
_cod_original_cell_volume 1317.28(17)
_cod_original_sg_symbol_H-M 'C 2/c'
_cod_database_code 2234466
_cod_database_fobs_code 2234466

loop_
_symmetry_equiv_pos_as_xyz
'x, y, z'
'-x, y, -z+1/2'
'x+1/2, y+1/2, z'
'-x+1/2, y+1/2, -z+1/2'
'-x, -y, -z'
'x, -y, z-1/2'
'-x+1/2, -y+1/2, -z'
'x+1/2, -y+1/2, z-1/2'

loop_
_atom_site_type_symbol
_atom_site_label
_atom_site_fract_x
_atom_site_fract_y
_atom_site_fract_z
_atom_site_U_iso_or_equiv
_atom_site_adp_type
_atom_site_calc_flag
_atom_site_refinement_flags
_atom_site_occupancy
_atom_site_symmetry_multiplicity
O O1 0.82546(12) 0.06885(18) 0.65807(11) 0.0380(4) Uani d . 1 1
O O2 0.79548(13) 0.0605(2) 0.45935(11) 0.0434(5) Uani d . 1 1
H H2 0.7623 0.0135 0.4958 0.065 Uiso calc R 1 1
O O3 1.16014(12) 0.3820(2) 0.71051(11) 0.0402(5) Uani d . 1 1
H H3 1.1965 0.4229 0.6744 0.060 Uiso calc R 1 1
O O4 1.12577(13) 0.3814(2) 0.51152(12) 0.0454(5) Uani d . 1 1
C C1 0.95888(17) 0.2202(2) 0.47435(15) 0.0275(5) Uani d . 1 1
C C2 0.88498(16) 0.1437(2) 0.51643(15) 0.0274(5) Uani d . 1 1
C C3 0.89706(16) 0.1438(2) 0.62776(15) 0.0259(5) Uani d . 1 1
C C4 0.99324(15) 0.2298(2) 0.69505(14) 0.0232(5) Uani d . 1 1
C C5 1.06929(16) 0.3034(2) 0.65361(15) 0.0267(5) Uani d . 1 1
C C6 1.05442(17) 0.3056(2) 0.54165(16) 0.0284(5) Uani d . 1 1
C C7 0.9473(2) 0.2204(3) 0.36334(16) 0.0399(6) Uani d . 1 1
H H7A 0.9064 0.1254 0.3332 0.060 Uiso calc R 1 1
H H7B 1.0229 0.2215 0.3525 0.060 Uiso calc R 1 1
H H7C 0.9050 0.3144 0.3331 0.060 Uiso calc R 1 1

loop_
_atom_site_aniso_label
_atom_site_aniso_U_11
_atom_site_aniso_U_22
_atom_site_aniso_U_33
_atom_site_aniso_U_12
_atom_site_aniso_U_13
_atom_site_aniso_U_23
O1 0.0323(8) 0.0499(10) 0.0336(9) -0.0172(7) 0.0120(7) 0.0003(7)
O2 0.0398(9) 0.0616(12) 0.0274(9) -0.0259(8) 0.0069(7) -0.0044(8)
O3 0.0339(9) 0.0544(11) 0.0309(9) -0.0219(7) 0.0066(7) -0.0014(8)
O4 0.0416(9) 0.0618(11) 0.0351(10) -0.0259(8) 0.0146(7) -0.0008(8)
C1 0.0264(10) 0.0320(12) 0.0243(11) -0.0007(9) 0.0074(8) -0.0006(9)
C2 0.0236(10) 0.0315(12) 0.0259(12) -0.0045(9) 0.0047(8) -0.0013(9)
C3 0.0227(10) 0.0269(11) 0.0286(12) 0.0003(8) 0.0080(8) 0.0034(8)
C4 0.0223(10) 0.0247(11) 0.0227(11) 0.0019(8) 0.0064(8) 0.0009(8)
C5 0.0220(10) 0.0289(11) 0.0274(12) -0.0033(8) 0.0040(8) -0.0019(9)
C6 0.0260(11) 0.0299(12) 0.0313(12) -0.0024(9) 0.0112(9) 0.0018(9)
C7 0.0424(13) 0.0499(15) 0.0291(13) -0.0063(11) 0.0125(10) -0.0024(11)

loop_
_atom_type_symbol
_atom_type_description
_atom_type_scat_dispersion_real
_atom_type_scat_dispersion_imag
_atom_type_scat_source
C C 0.0033 0.0016 'International Tables Vol C Tables 4.2.6.8 and 6.1.1.4'
H H 0.0000 0.0000 'International Tables Vol C Tables 4.2.6.8 and 6.1.1.4'
O O 0.0106 0.0060 'International Tables Vol C Tables 4.2.6.8 and 6.1.1.4'

loop_
_geom_angle_atom_site_label_1
_geom_angle_atom_site_label_2
_geom_angle_atom_site_label_3
_geom_angle_site_symmetry_3
_geom_angle
C2 O2 H2 . 109.5
C5 O3 H3 . 109.5
C2 C1 C6 . 117.14(18)
C2 C1 C7 . 123.62(18)
C6 C1 C7 . 119.24(18)
O2 C2 C1 . 120.65(18)
O2 C2 C3 . 115.94(16)
C1 C2 C3 . 123.41(17)
O1 C3 C4 . 122.79(19)
O1 C3 C2 . 117.97(17)
C4 C3 C2 . 119.23(17)
C5 C4 C3 . 117.65(18)
C5 C4 C4 2_756 122.51(19)
C3 C4 C4 2_756 119.81(18)
O3 C5 C4 . 121.01(18)
O3 C5 C6 . 116.50(17)
C4 C5 C6 . 122.46(17)
O4 C6 C1 . 122.71(19)
O4 C6 C5 . 117.24(18)
C1 C6 C5 . 120.04(17)
C1 C7 H7A . 109.5
C1 C7 H7B . 109.5
H7A C7 H7B . 109.5
C1 C7 H7C . 109.5
H7A C7 H7C . 109.5
H7B C7 H7C . 109.5

loop_
_geom_bond_atom_site_label_1
_geom_bond_atom_site_label_2
_geom_bond_site_symmetry_2
_geom_bond_distance
O1 C3 . 1.223(2)
O2 C2 . 1.335(2)
O2 H2 . 0.8200
O3 C5 . 1.325(2)
O3 H3 . 0.8200
O4 C6 . 1.223(2)
C1 C2 . 1.344(3)
C1 C6 . 1.445(3)
C1 C7 . 1.496(3)
C2 C3 . 1.499(3)
C3 C4 . 1.452(3)
C4 C5 . 1.348(3)
C4 C4 2_756 1.476(4)
C5 C6 . 1.502(3)
C7 H7A . 0.9600
C7 H7B . 0.9600
C7 H7C . 0.9600

loop_
_geom_hbond_atom_site_label_D
_geom_hbond_atom_site_label_H
_geom_hbond_atom_site_label_A
_geom_hbond_site_symmetry_A
_geom_hbond_distance_DH
_geom_hbond_distance_HA
_geom_hbond_distance_DA
_geom_hbond_angle_DHA
O2 H2 O4 3_445 0.82 2.03 2.770(2) 149.7
O3 H3 O1 3 0.82 2.03 2.7658(19) 149.9
